data_4510146
loop_
_publ_author_name
'Mochida, Tomoyuki'
'Funasako, Yusuke'
'Nagabuchi, Eri'
'Mori, Hatsumi'

_publ_section_title
;
 Charge-Transfer Salts of Biferrocene Derivatives with F2- and
 F4-Tetracyanoquinodimethane: Correlation Between Donor--Acceptor Ratios
 and Cation Valence States
;
_journal_issue 3
_journal_name_full 'Crystal Growth &amp; Design'
_journal_page_first 1459
_journal_paper_doi 10.1021/cg500006e
_journal_volume 14
_journal_year 2014
_chemical_formula_moiety 'C26 H30 Fe2, 2(C12 F4 N4)'
_chemical_formula_sum 'C50 H30 F8 Fe2 N8'
_chemical_formula_weight 1006.52
_chemical_name_systematic
; 
 ? 
;
_space_group_IT_number 2
_symmetry_cell_setting triclinic
_symmetry_space_group_name_Hall '-P 1'
_symmetry_space_group_name_H-M 'P -1'
_atom_sites_solution_hydrogens geom
_atom_sites_solution_primary direct
_atom_sites_solution_secondary difmap
_audit_creation_method SHELXL-97
_cell_angle_alpha 102.884(6)
_cell_angle_beta 90.817(6)
_cell_angle_gamma 94.545(6)
_cell_formula_units_Z 1
_cell_length_a 8.618(3)
_cell_length_b 10.569(5)
_cell_length_c 11.615(5)
_cell_measurement_reflns_used 4340
_cell_measurement_temperature 100
_cell_measurement_theta_max 13.7
_cell_measurement_theta_min 1.6
_cell_volume 1027.5(7)
_computing_cell_refinement CrystalClear
_computing_data_collection CrystalClear
_computing_data_reduction CrystalStructure
_computing_publication_material 'CrystalStructure Ver. 3.10'
_computing_structure_refinement CRYSTALS
_computing_structure_solution SIR92
_diffrn_ambient_temperature 100
_diffrn_detector_area_resol_mean 14.62
_diffrn_measured_fraction_theta_full 0.982
_diffrn_measured_fraction_theta_max 0.982
_diffrn_measurement_device_type 'Rigaku Mercury CCD'
_diffrn_measurement_method \w
_diffrn_radiation_monochromator graphite
_diffrn_radiation_source 'fine-focus sealed tube'
_diffrn_radiation_type MoK\a
_diffrn_radiation_wavelength 0.71069
_diffrn_reflns_av_R_equivalents 0.0448
_diffrn_reflns_av_sigmaI/netI 0.0528
_diffrn_reflns_limit_h_max 10
_diffrn_reflns_limit_h_min -9
_diffrn_reflns_limit_k_max 13
_diffrn_reflns_limit_k_min -13
_diffrn_reflns_limit_l_max 12
_diffrn_reflns_limit_l_min -14
_diffrn_reflns_number 8525
_diffrn_reflns_theta_full 26.36
_diffrn_reflns_theta_max 26.36
_diffrn_reflns_theta_min 3.27
_exptl_absorpt_coefficient_mu 0.792
_exptl_absorpt_correction_T_max 0.870
_exptl_absorpt_correction_T_min 0.759
_exptl_absorpt_correction_type numerical
_exptl_absorpt_process_details
;
Crystal Faces
;
_exptl_crystal_colour black
_exptl_crystal_density_diffrn 1.627
_exptl_crystal_density_method 'not measured'
_exptl_crystal_description prism
_exptl_crystal_F_000 510
_exptl_crystal_size_max 0.20
_exptl_crystal_size_mid 0.20
_exptl_crystal_size_min 0.20
_refine_diff_density_max 0.380
_refine_diff_density_min -0.375
_refine_diff_density_rms 0.083
_refine_ls_extinction_method none
_refine_ls_goodness_of_fit_ref 1.024
_refine_ls_hydrogen_treatment constr
_refine_ls_matrix_type full
_refine_ls_number_parameters 309
_refine_ls_number_reflns 4130
_refine_ls_number_restraints 0
_refine_ls_restrained_S_all 1.024
_refine_ls_R_factor_all 0.0427
_refine_ls_R_factor_gt 0.0415
_refine_ls_shift/su_max 0.001
_refine_ls_shift/su_mean 0.000
_refine_ls_structure_factor_coef Fsqd
_refine_ls_weighting_details 'calc w=1/[\s^2^(Fo^2^)+(0.0634P)^2^+0.9901P] where P=(Fo^2^+2Fc^2^)/3'
_refine_ls_weighting_scheme calc
_refine_ls_wR_factor_gt 0.1135
_refine_ls_wR_factor_ref 0.1147
_reflns_number_gt 3988
_reflns_number_total 4130
_reflns_threshold_expression >2sigma
_cod_data_source_file cg500006e_si_001.cif
_cod_data_source_block 03
_cod_depositor_comments
;
The following automatic conversions were performed:

'_symmetry_cell_setting' value 'Triclinic' changed to 'triclinic'
according to
/usr/data/users/saulius/crontab/automatic-downloads/current/ACS/lib/dictionaries/cif_core.dic
dictionary named 'cif_core.dic' version 2.4.2 from 2011-04-26.

Automatic conversion script
Id: cif_fix_values 2281 2013-09-26 08:29:07Z andrius 
;
_cod_original_sg_symbol_H-M P-1
_cod_database_code 4510146

loop_
_symmetry_equiv_pos_as_xyz
'x, y, z'
'-x, -y, -z'

loop_
_atom_site_label
_atom_site_type_symbol
_atom_site_fract_x
_atom_site_fract_y
_atom_site_fract_z
_atom_site_U_iso_or_equiv
_atom_site_adp_type
_atom_site_occupancy
_atom_site_symmetry_multiplicity
_atom_site_calc_flag
_atom_site_refinement_flags
Fe1 Fe -0.01257(3) 0.11535(3) 0.82479(2) 0.01176(12) Uani 1 1 d .
C1 C 0.0328(3) 0.3175(2) 0.8678(2) 0.0188(4) Uani 1 1 d .
H1 H -0.0184 0.3781 0.9290 0.023 Uiso 1 1 calc R
C2 C -0.0200(3) 0.2731(2) 0.7473(2) 0.0210(5) Uani 1 1 d .
H2 H -0.1122 0.2991 0.7111 0.025 Uiso 1 1 calc R
C3 C 0.0868(3) 0.1870(2) 0.68908(19) 0.0206(4) Uani 1 1 d .
H3 H 0.0817 0.1429 0.6052 0.025 Uiso 1 1 calc R
C4 C 0.2057(2) 0.1793(2) 0.77307(19) 0.0170(4) Uani 1 1 d .
H4 H 0.2951 0.1269 0.7571 0.020 Uiso 1 1 calc R
C5 C 0.1744(2) 0.26128(19) 0.88354(19) 0.0153(4) Uani 1 1 d .
C6 C 0.2728(3) 0.2867(2) 0.99670(19) 0.0187(4) Uani 1 1 d .
H6 H 0.2198 0.2403 1.0512 0.022 Uiso 1 1 calc R
C7 C 0.2856(3) 0.4325(2) 1.0540(2) 0.0257(5) Uani 1 1 d .
H7A H 0.3249 0.4807 0.9981 0.039 Uiso 1 1 calc R
H7B H 0.3552 0.4496 1.1219 0.039 Uiso 1 1 calc R
H7C H 0.1846 0.4587 1.0778 0.039 Uiso 1 1 calc R
C8 C 0.4333(3) 0.2368(3) 0.9749(2) 0.0344(6) Uani 1 1 d .
H8A H 0.4223 0.1441 0.9451 0.052 Uiso 1 1 calc R
H8B H 0.4938 0.2572 1.0477 0.052 Uiso 1 1 calc R
H8C H 0.4849 0.2775 0.9182 0.052 Uiso 1 1 calc R
C9 C -0.1835(2) 0.0597(2) 0.93533(19) 0.0180(4) Uani 1 1 d .
H9 H -0.2326 0.1180 0.9995 0.022 Uiso 1 1 calc R
C10 C -0.2361(2) 0.0240(2) 0.8145(2) 0.0198(4) Uani 1 1 d .
H10 H -0.3287 0.0529 0.7814 0.024 Uiso 1 1 calc R
C11 C -0.1334(3) -0.0630(2) 0.7508(2) 0.0191(4) Uani 1 1 d .
H11 H -0.1430 -0.1048 0.6665 0.023 Uiso 1 1 calc R
C12 C -0.0166(3) -0.0812(2) 0.83196(19) 0.0175(4) Uani 1 1 d .
H12 H 0.0695 -0.1367 0.8128 0.021 Uiso 1 1 calc R
C13 C -0.0476(2) -0.00632(19) 0.94615(18) 0.0142(4) Uani 1 1 d .
F1 F 0.21774(14) 0.50683(12) 0.39102(11) 0.0174(3) Uani 1 1 d .
F2 F 0.37607(14) 0.44504(12) 0.76639(10) 0.0178(3) Uani 1 1 d .
F3 F 0.39157(15) 0.32416(12) 0.28917(10) 0.0190(3) Uani 1 1 d .
F4 F 0.54834(15) 0.26215(13) 0.66467(11) 0.0204(3) Uani 1 1 d .
N1 N 0.0125(2) 0.71151(19) 0.53908(17) 0.0212(4) Uani 1 1 d .
N2 N 0.1378(3) 0.6377(2) 0.86384(18) 0.0275(5) Uani 1 1 d .
N3 N 0.6129(2) 0.10678(19) 0.19271(17) 0.0231(4) Uani 1 1 d .
N4 N 0.7243(3) 0.0391(2) 0.5198(2) 0.0307(5) Uani 1 1 d .
C27 C 0.0920(2) 0.6502(2) 0.57978(18) 0.0153(4) Uani 1 1 d .
C28 C 0.1638(2) 0.6086(2) 0.7652(2) 0.0183(4) Uani 1 1 d .
C29 C 0.1863(2) 0.57984(19) 0.64116(18) 0.0136(4) Uani 1 1 d .
C30 C 0.2836(2) 0.48417(18) 0.58482(17) 0.0116(4) Uani 1 1 d .
C31 C 0.2979(2) 0.44687(19) 0.46095(18) 0.0125(4) Uani 1 1 d .
C32 C 0.3756(2) 0.41465(19) 0.64801(17) 0.0128(4) Uani 1 1 d .
C33 C 0.3886(2) 0.35256(19) 0.40771(17) 0.0124(4) Uani 1 1 d .
C34 C 0.4646(2) 0.31975(19) 0.59433(18) 0.0140(4) Uani 1 1 d .
C35 C 0.4786(2) 0.28150(19) 0.47048(18) 0.0128(4) Uani 1 1 d .
C36 C 0.5734(2) 0.18419(19) 0.41475(18) 0.0150(4) Uani 1 1 d .
C37 C 0.5905(2) 0.14598(19) 0.29095(19) 0.0160(4) Uani 1 1 d .
C38 C 0.6561(3) 0.1070(2) 0.47773(19) 0.0196(4) Uani 1 1 d .

loop_
_atom_site_aniso_label
_atom_site_aniso_U_11
_atom_site_aniso_U_22
_atom_site_aniso_U_33
_atom_site_aniso_U_23
_atom_site_aniso_U_13
_atom_site_aniso_U_12
Fe1 0.01346(18) 0.01123(17) 0.01161(18) 0.00476(12) -0.00017(11) 0.00103(11)
C1 0.0233(11) 0.0122(9) 0.0225(11) 0.0071(8) -0.0011(8) 0.0029(8)
C2 0.0256(11) 0.0170(10) 0.0238(11) 0.0135(9) -0.0046(9) -0.0006(8)
C3 0.0287(12) 0.0218(11) 0.0136(10) 0.0103(8) 0.0029(8) -0.0030(9)
C4 0.0174(10) 0.0167(10) 0.0177(10) 0.0065(8) 0.0049(8) -0.0022(8)
C5 0.0178(10) 0.0120(9) 0.0173(10) 0.0069(8) 0.0000(8) -0.0021(7)
C6 0.0214(11) 0.0167(10) 0.0195(11) 0.0088(8) -0.0040(8) -0.0028(8)
C7 0.0319(13) 0.0203(11) 0.0227(11) 0.0018(9) -0.0107(9) -0.0005(9)
C8 0.0304(14) 0.0351(14) 0.0358(15) 0.0022(11) -0.0135(11) 0.0113(11)
C9 0.0171(10) 0.0198(10) 0.0188(10) 0.0081(8) 0.0041(8) 0.0007(8)
C10 0.0155(10) 0.0226(11) 0.0219(11) 0.0082(9) -0.0014(8) -0.0039(8)
C11 0.0233(11) 0.0144(10) 0.0180(10) 0.0030(8) -0.0041(8) -0.0054(8)
C12 0.0241(11) 0.0115(9) 0.0184(11) 0.0067(8) 0.0017(8) 0.0003(8)
C13 0.0173(10) 0.0123(9) 0.0150(10) 0.0081(8) 0.0023(8) -0.0018(7)
F1 0.0194(6) 0.0210(6) 0.0145(6) 0.0077(5) -0.0010(5) 0.0074(5)
F2 0.0232(6) 0.0214(6) 0.0101(6) 0.0051(5) 0.0018(5) 0.0043(5)
F3 0.0250(7) 0.0226(6) 0.0103(6) 0.0036(5) 0.0001(5) 0.0071(5)
F4 0.0244(7) 0.0248(7) 0.0163(6) 0.0106(5) 0.0001(5) 0.0112(5)
N1 0.0197(9) 0.0238(10) 0.0216(9) 0.0072(8) 0.0008(7) 0.0055(8)
N2 0.0412(12) 0.0256(10) 0.0185(10) 0.0069(8) 0.0076(8) 0.0134(9)
N3 0.0251(10) 0.0217(10) 0.0222(10) 0.0021(8) 0.0053(8) 0.0075(8)
N4 0.0373(12) 0.0289(11) 0.0296(11) 0.0100(9) 0.0014(9) 0.0163(9)
C27 0.0130(9) 0.0159(9) 0.0163(10) 0.0023(8) 0.0039(7) -0.0007(7)
C28 0.0214(10) 0.0127(9) 0.0226(11) 0.0060(8) 0.0041(8) 0.0055(8)
C29 0.0126(9) 0.0137(9) 0.0149(10) 0.0043(8) 0.0003(7) 0.0002(7)
C30 0.0097(8) 0.0118(9) 0.0134(9) 0.0041(7) 0.0001(7) -0.0021(7)
C31 0.0113(9) 0.0134(9) 0.0143(9) 0.0068(7) -0.0019(7) -0.0008(7)
C32 0.0142(9) 0.0151(9) 0.0099(9) 0.0049(7) 0.0007(7) -0.0011(7)
C33 0.0138(9) 0.0147(9) 0.0090(9) 0.0042(7) -0.0007(7) -0.0014(7)
C34 0.0142(9) 0.0148(9) 0.0152(10) 0.0086(8) -0.0001(7) 0.0009(7)
C35 0.0114(9) 0.0117(9) 0.0157(10) 0.0047(7) 0.0008(7) -0.0011(7)
C36 0.0149(9) 0.0135(9) 0.0171(10) 0.0046(8) 0.0008(7) 0.0010(7)
C37 0.0135(9) 0.0130(9) 0.0224(11) 0.0053(8) 0.0018(8) 0.0030(7)
C38 0.0219(11) 0.0182(10) 0.0189(10) 0.0031(8) 0.0036(8) 0.0052(8)

loop_
_atom_type_symbol
_atom_type_description
_atom_type_scat_dispersion_real
_atom_type_scat_dispersion_imag
_atom_type_scat_source
C C 0.0033 0.0016 'International Tables Vol C Tables 4.2.6.8 and 6.1.1.4'
H H 0.0000 0.0000 'International Tables Vol C Tables 4.2.6.8 and 6.1.1.4'
F F 0.0171 0.0103 'International Tables Vol C Tables 4.2.6.8 and 6.1.1.4'
Fe Fe 0.3463 0.8444 'International Tables Vol C Tables 4.2.6.8 and 6.1.1.4'
N N 0.0061 0.0033 'International Tables Vol C Tables 4.2.6.8 and 6.1.1.4'

loop_
_geom_angle_atom_site_label_1
_geom_angle_atom_site_label_2
_geom_angle_atom_site_label_3
_geom_angle
_geom_angle_site_symmetry_1
_geom_angle_site_symmetry_3
C3 Fe1 C2 40.14(9) . .
C3 Fe1 C10 123.64(9) . .
C2 Fe1 C10 107.67(9) . .
C3 Fe1 C11 107.71(9) . .
C2 Fe1 C11 121.53(9) . .
C10 Fe1 C11 40.03(9) . .
C3 Fe1 C1 67.24(9) . .
C2 Fe1 C1 40.21(9) . .
C10 Fe1 C1 122.74(9) . .
C11 Fe1 C1 157.24(9) . .
C3 Fe1 C4 40.09(9) . .
C2 Fe1 C4 67.07(9) . .
C10 Fe1 C4 160.28(9) . .
C11 Fe1 C4 124.98(9) . .
C1 Fe1 C4 66.46(9) . .
C3 Fe1 C12 122.71(9) . .
C2 Fe1 C12 157.06(9) . .
C10 Fe1 C12 66.86(9) . .
C11 Fe1 C12 39.86(9) . .
C1 Fe1 C12 161.63(9) . .
C4 Fe1 C12 110.06(9) . .
C3 Fe1 C9 159.95(9) . .
C2 Fe1 C9 124.50(9) . .
C10 Fe1 C9 39.96(9) . .
C11 Fe1 C9 67.11(9) . .
C1 Fe1 C9 109.54(9) . .
C4 Fe1 C9 158.69(9) . .
C12 Fe1 C9 66.67(8) . .
C3 Fe1 C13 158.26(9) . .
C2 Fe1 C13 161.00(9) . .
C10 Fe1 C13 66.66(8) . .
C11 Fe1 C13 66.74(9) . .
C1 Fe1 C13 126.09(9) . .
C4 Fe1 C13 124.38(8) . .
C12 Fe1 C13 39.54(8) . .
C9 Fe1 C13 39.55(8) . .
C3 Fe1 C5 66.91(9) . .
C2 Fe1 C5 66.96(9) . .
C10 Fe1 C5 158.17(9) . .
C11 Fe1 C5 161.11(9) . .
C1 Fe1 C5 39.48(8) . .
C4 Fe1 C5 39.33(8) . .
C12 Fe1 C5 126.36(8) . .
C9 Fe1 C5 124.16(9) . .
C13 Fe1 C5 111.08(8) . .
C5 C1 C2 108.59(19) . .
C5 C1 Fe1 71.98(12) . .
C2 C1 Fe1 69.19(12) . .
C5 C1 H1 125.7 . .
C2 C1 H1 125.7 . .
Fe1 C1 H1 125.7 . .
C3 C2 C1 107.68(19) . .
C3 C2 Fe1 69.76(12) . .
C1 C2 Fe1 70.59(12) . .
C3 C2 H2 126.2 . .
C1 C2 H2 126.2 . .
Fe1 C2 H2 126.2 . .
C2 C3 C4 107.87(19) . .
C2 C3 Fe1 70.10(12) . .
C4 C3 Fe1 70.96(12) . .
C2 C3 H3 126.0 . .
C4 C3 H3 126.0 . .
Fe1 C3 H3 126.0 . .
C5 C4 C3 108.81(19) . .
C5 C4 Fe1 71.92(12) . .
C3 C4 Fe1 68.95(12) . .
C5 C4 H4 125.6 . .
C3 C4 H4 125.6 . .
Fe1 C4 H4 125.6 . .
C4 C5 C1 107.02(19) . .
C4 C5 C6 127.04(19) . .
C1 C5 C6 125.93(19) . .
C4 C5 Fe1 68.75(12) . .
C1 C5 Fe1 68.54(12) . .
C6 C5 Fe1 128.47(14) . .
C5 C6 C8 111.64(19) . .
C5 C6 C7 109.53(17) . .
C8 C6 C7 111.14(19) . .
C5 C6 H6 108.1 . .
C8 C6 H6 108.1 . .
C7 C6 H6 108.1 . .
C6 C7 H7A 109.5 . .
C6 C7 H7B 109.5 . .
H7A C7 H7B 109.5 . .
C6 C7 H7C 109.5 . .
H7A C7 H7C 109.5 . .
H7B C7 H7C 109.5 . .
C6 C8 H8A 109.5 . .
C6 C8 H8B 109.5 . .
H8A C8 H8B 109.5 . .
C6 C8 H8C 109.5 . .
H8A C8 H8C 109.5 . .
H8B C8 H8C 109.5 . .
C10 C9 C13 107.64(19) . .
C10 C9 Fe1 69.00(12) . .
C13 C9 Fe1 70.89(11) . .
C10 C9 H9 126.2 . .
C13 C9 H9 126.2 . .
Fe1 C9 H9 126.2 . .
C11 C10 C9 108.41(19) . .
C11 C10 Fe1 70.10(12) . .
C9 C10 Fe1 71.04(12) . .
C11 C10 H10 125.8 . .
C9 C10 H10 125.8 . .
Fe1 C10 H10 125.8 . .
C10 C11 C12 107.79(19) . .
C10 C11 Fe1 69.87(12) . .
C12 C11 Fe1 70.73(12) . .
C10 C11 H11 126.1 . .
C12 C11 H11 126.1 . .
Fe1 C11 H11 126.1 . .
C11 C12 C13 108.32(19) . .
C11 C12 Fe1 69.41(12) . .
C13 C12 Fe1 71.14(11) . .
C11 C12 H12 125.8 . .
C13 C12 H12 125.8 . .
Fe1 C12 H12 125.8 . .
C12 C13 C9 107.84(18) . .
C12 C13 C13 126.1(2) . 2_557
C9 C13 C13 126.0(2) . 2_557
C12 C13 Fe1 69.31(12) . .
C9 C13 Fe1 69.57(11) . .
C13 C13 Fe1 124.12(19) 2_557 .
N1 C27 C29 174.6(2) . .
N2 C28 C29 175.1(2) . .
C30 C29 C28 122.98(18) . .
C30 C29 C27 124.05(18) . .
C28 C29 C27 112.81(18) . .
C31 C30 C29 123.84(18) . .
C31 C30 C32 113.19(17) . .
C29 C30 C32 122.96(18) . .
F1 C31 C33 117.71(18) . .
F1 C31 C30 118.97(17) . .
C33 C31 C30 123.32(18) . .
F2 C32 C34 118.17(17) . .
F2 C32 C30 118.63(17) . .
C34 C32 C30 123.19(18) . .
F3 C33 C31 118.06(17) . .
F3 C33 C35 118.34(18) . .
C31 C33 C35 123.59(18) . .
F4 C34 C32 117.38(18) . .
F4 C34 C35 118.75(17) . .
C32 C34 C35 123.83(18) . .
C36 C35 C34 123.79(18) . .
C36 C35 C33 123.35(19) . .
C34 C35 C33 112.85(18) . .
C35 C36 C37 124.53(19) . .
C35 C36 C38 123.16(19) . .
C37 C36 C38 112.21(18) . .
N3 C37 C36 173.8(2) . .
N4 C38 C36 174.7(2) . .

loop_
_geom_bond_atom_site_label_1
_geom_bond_atom_site_label_2
_geom_bond_distance
_geom_bond_site_symmetry_2
Fe1 C3 2.064(2) .
Fe1 C2 2.068(2) .
Fe1 C10 2.074(2) .
Fe1 C11 2.078(2) .
Fe1 C1 2.087(2) .
Fe1 C4 2.090(2) .
Fe1 C12 2.095(2) .
Fe1 C9 2.102(2) .
Fe1 C13 2.119(2) .
Fe1 C5 2.132(2) .
C1 C5 1.426(3) .
C1 C2 1.429(3) .
C1 H1 0.9800 .
C2 C3 1.418(3) .
C2 H2 0.9800 .
C3 C4 1.424(3) .
C3 H3 0.9800 .
C4 C5 1.422(3) .
C4 H4 0.9800 .
C5 C6 1.514(3) .
C6 C8 1.524(3) .
C6 C7 1.530(3) .
C6 H6 0.9800 .
C7 H7A 0.9600 .
C7 H7B 0.9600 .
C7 H7C 0.9600 .
C8 H8A 0.9600 .
C8 H8B 0.9600 .
C8 H8C 0.9600 .
C9 C10 1.427(3) .
C9 C13 1.428(3) .
C9 H9 0.9800 .
C10 C11 1.421(3) .
C10 H10 0.9800 .
C11 C12 1.422(3) .
C11 H11 0.9800 .
C12 C13 1.426(3) .
C12 H12 0.9800 .
C13 C13 1.461(4) 2_557
F1 C31 1.350(2) .
F2 C32 1.340(2) .
F3 C33 1.343(2) .
F4 C34 1.354(2) .
N1 C27 1.144(3) .
N2 C28 1.148(3) .
N3 C37 1.149(3) .
N4 C38 1.147(3) .
C27 C29 1.428(3) .
C28 C29 1.425(3) .
C29 C30 1.417(3) .
C30 C31 1.414(3) .
C30 C32 1.423(3) .
C31 C33 1.360(3) .
C32 C34 1.356(3) .
C33 C35 1.420(3) .
C34 C35 1.414(3) .
C35 C36 1.413(3) .
C36 C37 1.417(3) .
C36 C38 1.433(3) .
